data_9004617
loop_
_publ_author_name
'Sokolova, E. V.'
'Hawthorne, F. C.'
'Gorbatova, V.'
'McCammon, C.'
'Schneider, J.'

_publ_section_title
;
 Ferrian winchite from the Ilmen mountains, southern Urals,
 Russia and some problems with the current scheme for amphibole nomenclature
 Note: x-coordinate of T1 and all coordinates of O6
 adjusted to match reported bond lengths
;
_journal_name_full 'The Canadian Mineralogist'
_journal_page_first 171
_journal_page_last 177
_journal_paper_doi 10.2113/gscanmin.39.1.171
_journal_volume 39
_journal_year 2001
_chemical_compound_source 'Ilmen mountains, southern Urals, Russia'
_chemical_formula_sum
;Al0.32 Ca0.66 F0.23 Fe1.92 H1.77 K0.13 Mg2.79 Mn0.07 Na1.34 O23.77 Si7.88
 Ti0.01
;
_chemical_name_mineral Winchite
_space_group_IT_number 12
_symmetry_space_group_name_Hall '-C 2y'
_symmetry_space_group_name_H-M 'C 1 2/m 1'
_cell_angle_alpha 90
_cell_angle_beta 104.195
_cell_angle_gamma 90
_cell_formula_units_Z 2
_cell_length_a 9.8339
_cell_length_b 18.0357
_cell_length_c 5.2974
_cell_volume 910.866
_database_code_amcsd 0005710
_exptl_crystal_density_diffrn 3.129
_cod_original_formula_sum
;K.13 (Ca.66 Na1.34) Mg2.79 Fe1.92 Al.32 Ti.01 Mn.07 Si7.88 O23.77 (F.23
 H1.77)
;
_cod_database_code 9004617

loop_
_space_group_symop_operation_xyz
x,y,z
1/2+x,1/2+y,z
x,-y,z
1/2+x,1/2-y,z
-x,y,-z
1/2-x,1/2+y,-z
-x,-y,-z
1/2-x,1/2-y,-z

loop_
_atom_site_label
_atom_site_fract_x
_atom_site_fract_y
_atom_site_fract_z
_atom_site_occupancy
_atom_site_U_iso_or_equiv
_atom_site_type_symbol
_atom_site_attached_hydrogens
KA 0.00000 0.50000 0.00000 0.13000 0.02533 K 0
CaM4 0.00000 0.27610 0.50000 0.33000 0.01773 Ca 0
NaM4 0.00000 0.27610 0.50000 0.67000 0.01773 Na 0
MgM1 0.00000 0.08870 0.50000 1.00000 0.00760 Mg 0
Fe3+M2 0.00000 0.17840 0.00000 0.46000 0.00760 Fe 0
Fe2+M2 0.00000 0.17840 0.00000 0.43500 0.00760 Fe 0
AlM2 0.00000 0.17840 0.00000 0.10000 0.00760 Al 0
TiM2 0.00000 0.17840 0.00000 0.00500 0.00760 Ti 0
MgM3 0.00000 0.00000 0.00000 0.79000 0.00380 Mg 0
Fe2+M3 0.00000 0.00000 0.00000 0.13000 0.00380 Fe 0
MnM3 0.00000 0.00000 0.00000 0.07000 0.00380 Mn 0
SiT1 0.28500 0.08580 0.30200 0.97000 0.01267 Si 0
AlT1 0.28500 0.08580 0.30200 0.03000 0.01267 Al 0
SiT2 0.28900 0.17460 0.80100 1.00000 0.01013 Si 0
O1 0.11100 0.08900 0.21600 1.00000 0.00887 O 0
O2 0.11900 0.17400 0.73000 1.00000 0.01773 O 0
O-H3 0.10700 0.00000 0.70900 0.88500 0.00760 O 1
F3 0.10700 0.00000 0.70900 0.11500 0.00760 F 0
O4 0.36600 0.25130 0.78900 1.00000 0.02153 O 0
O5 0.35100 0.12540 0.07700 1.00000 0.01520 O 0
O6 0.33400 0.11600 0.60200 1.00000 0.02026 O 0
O7 0.34500 0.00000 0.31900 1.00000 0.01646 O 0

loop_
_cod_changelog_entry_id
_cod_changelog_entry_author
_cod_changelog_entry_date
_cod_changelog_entry_text
1
;cod-tools version 3.8.0
Id: cif_guess_AMCSD_atom_types 9581 2023-05-17 12:35:41Z saulius
;
2023-05-18T11:38:21+03:00
;Derived atom types and hydrogen counts
from atom names that follow the AMCSD naming convention
(Wat == water, O-H == hydroxyl).
;

loop_
_cod_related_entry_id
_cod_related_entry_database
_cod_related_entry_code
1 AMCSD 0005710
